data_4110308
loop_
_publ_author_name
'Luca Salvi'
'Sang-Jin Jeon'
'Ethan L. Fisher'
'Patrick J. Carroll'
'Patrick J. Walsh'

_publ_section_title
;
 Catalytic Asymmetric Generation of (Z)-Disubstituted Allylic Alcohols
;
_journal_name_full 'Journal of the American Chemical Society'
_journal_page_first 16119
_journal_page_last 16125
_journal_paper_doi 10.1021/ja0762285
_journal_volume 129
_journal_year 2007
_chemical_formula_sum 'C25 H26 O5'
_chemical_formula_weight 406.46
_space_group_IT_number 19
_symmetry_cell_setting orthorhombic
_symmetry_Int_Tables_number 19
_symmetry_space_group_name_Hall 'P 2ac 2ab'
_symmetry_space_group_name_H-M 'P 21 21 21'
_atom_sites_solution_hydrogens geom
_atom_sites_solution_primary direct
_audit_creation_method SHELXL-97
_cell_angle_alpha 90.00
_cell_angle_beta 90.00
_cell_angle_gamma 90.00
_cell_formula_units_Z 4
_cell_length_a 6.4191(8)
_cell_length_b 12.2108(16)
_cell_length_c 27.390(4)
_cell_measurement_temperature 143(1)
_cell_volume 2146.9(5)
_computing_data_collection 'CrystalClear (Rigaku, 1999)'
_computing_data_reduction 'CrystalClear (Rigaku, 1999)'
_computing_structure_refinement 'SHELXL-97 (Sheldrick, 1997)'
_computing_structure_solution 'SIR97 (Altomare, 1999)'
_diffrn_ambient_temperature 143(1)
_diffrn_measured_fraction_theta_full 0.983
_diffrn_measured_fraction_theta_max 0.983
_diffrn_measurement_device 'CCD Area Detector'
_diffrn_measurement_device_type 'Rigaku Mercury'
_diffrn_measurement_method 'phi and omega rotations'
_diffrn_radiation_monochromator graphite
_diffrn_radiation_source 'rotating anode'
_diffrn_radiation_type MoK\a
_diffrn_radiation_wavelength 0.71073
_diffrn_reflns_av_R_equivalents 0.0245
_diffrn_reflns_av_sigmaI/netI 0.0491
_diffrn_reflns_limit_h_max 7
_diffrn_reflns_limit_h_min -5
_diffrn_reflns_limit_k_max 11
_diffrn_reflns_limit_k_min -14
_diffrn_reflns_limit_l_max 32
_diffrn_reflns_limit_l_min -23
_diffrn_reflns_number 6608
_diffrn_reflns_theta_full 25.03
_diffrn_reflns_theta_max 25.03
_diffrn_reflns_theta_min 2.79
_exptl_absorpt_coefficient_mu 0.087
_exptl_absorpt_correction_T_max 1.0000
_exptl_absorpt_correction_T_min 0.8174
_exptl_absorpt_correction_type multi-scan
_exptl_crystal_density_diffrn 1.258
_exptl_crystal_F_000 864
_exptl_crystal_size_max 0.32
_exptl_crystal_size_mid 0.26
_exptl_crystal_size_min 0.05
_refine_diff_density_max 0.191
_refine_diff_density_min -0.219
_refine_diff_density_rms 0.053
_refine_ls_abs_structure_details 'Flack H D (1983), Acta Cryst. A39, 876-881'
_refine_ls_abs_structure_Flack -0.1(15)
_refine_ls_extinction_method none
_refine_ls_goodness_of_fit_ref 1.119
_refine_ls_hydrogen_treatment constr
_refine_ls_matrix_type full
_refine_ls_number_parameters 275
_refine_ls_number_reflns 3646
_refine_ls_number_restraints 0
_refine_ls_restrained_S_all 1.119
_refine_ls_R_factor_all 0.0693
_refine_ls_R_factor_gt 0.0501
_refine_ls_shift/su_max 0.000
_refine_ls_shift/su_mean 0.000
_refine_ls_structure_factor_coef Fsqd
_refine_ls_weighting_details 'calc w=1/[\s^2^(Fo^2^)+(0.0479P)^2^+0.6641P] where P=(Fo^2^+2Fc^2^)/3'
_refine_ls_weighting_scheme calc
_refine_ls_wR_factor_gt 0.1049
_refine_ls_wR_factor_ref 0.1225
_reflns_number_gt 2887
_reflns_number_total 3646
_reflns_threshold_expression >2sigma(I)
_cod_data_source_file ja0762285si20070817_064620.cif
_cod_data_source_block shelxl
_cod_original_sg_symbol_H-M 'P 21 21 21 '
_cod_database_code 4110308

loop_
_symmetry_equiv_pos_as_xyz
'x, y, z'
'x+1/2, -y+1/2, -z'
'-x, y+1/2, -z+1/2'
'-x+1/2, -y, z+1/2'

loop_
_atom_site_label
_atom_site_type_symbol
_atom_site_fract_x
_atom_site_fract_y
_atom_site_fract_z
_atom_site_U_iso_or_equiv
_atom_site_adp_type
_atom_site_occupancy
_atom_site_symmetry_multiplicity
_atom_site_calc_flag
_atom_site_refinement_flags
C1 C 0.3548(5) 0.8847(2) 0.43251(10) 0.0274(6) Uani 1 1 d .
C2 C 0.1365(4) 0.9165(2) 0.41782(10) 0.0276(6) Uani 1 1 d .
C3 C 0.0035(5) 0.8728(2) 0.46131(11) 0.0334(7) Uani 1 1 d .
H3A H 0.0597 0.8973 0.4923 0.044 Uiso 1 1 calc R
H3B H -0.1401 0.8969 0.4586 0.044 Uiso 1 1 calc R
C4 C 0.0197(5) 0.7473(2) 0.45631(10) 0.0331(7) Uani 1 1 d .
H4A H 0.0808 0.7144 0.4852 0.044 Uiso 1 1 calc R
H4B H -0.1155 0.7144 0.4503 0.044 Uiso 1 1 calc R
C5 C 0.1635(4) 0.7359(2) 0.41193(10) 0.0274(6) Uani 1 1 d .
C6 C 0.0959(4) 0.8302(2) 0.37751(10) 0.0283(6) Uani 1 1 d .
C7 C 0.1101(5) 1.0370(2) 0.40613(13) 0.0434(8) Uani 1 1 d .
H7A H 0.1519 1.0800 0.4338 0.065 Uiso 1 1 calc R
H7B H -0.0333 1.0516 0.3987 0.065 Uiso 1 1 calc R
H7C H 0.1951 1.0556 0.3785 0.065 Uiso 1 1 calc R
C8 C 0.2388(5) 0.8412(3) 0.33285(11) 0.0391(8) Uani 1 1 d .
H8A H 0.3809 0.8468 0.3434 0.059 Uiso 1 1 calc R
H8B H 0.2016 0.9057 0.3148 0.059 Uiso 1 1 calc R
H8C H 0.2231 0.7780 0.3123 0.059 Uiso 1 1 calc R
C9 C -0.1310(5) 0.8245(3) 0.36008(11) 0.0397(8) Uani 1 1 d .
H9A H -0.1471 0.7640 0.3380 0.060 Uiso 1 1 calc R
H9B H -0.1666 0.8914 0.3436 0.060 Uiso 1 1 calc R
H9C H -0.2212 0.8145 0.3877 0.060 Uiso 1 1 calc R
C10 C 0.1753(5) 0.6242(2) 0.39000(12) 0.0319(7) Uani 1 1 d .
C11 C 0.3854(5) 0.4676(2) 0.37307(10) 0.0307(7) Uani 1 1 d .
H11 H 0.2483 0.4332 0.3695 0.041 Uiso 1 1 calc R
C12 C 0.5210(5) 0.3985(2) 0.40487(10) 0.0301(7) Uani 1 1 d .
C13 C 0.6914(5) 0.4403(3) 0.42960(12) 0.0369(8) Uani 1 1 d .
H13 H 0.7192 0.5150 0.4281 0.049 Uiso 1 1 calc R
C14 C 0.8207(5) 0.3733(3) 0.45647(13) 0.0443(8) Uani 1 1 d .
H14 H 0.9335 0.4029 0.4732 0.059 Uiso 1 1 calc R
C15 C 0.7819(5) 0.2611(3) 0.45852(12) 0.0440(8) Uani 1 1 d .
H15 H 0.8684 0.2155 0.4766 0.059 Uiso 1 1 calc R
C16 C 0.6140(5) 0.2181(3) 0.43344(12) 0.0404(8) Uani 1 1 d .
H16 H 0.5885 0.1431 0.4344 0.054 Uiso 1 1 calc R
C17 C 0.4839(5) 0.2858(2) 0.40699(11) 0.0357(7) Uani 1 1 d .
H17 H 0.3707 0.2562 0.3904 0.047 Uiso 1 1 calc R
C18 C 0.4836(5) 0.4840(2) 0.32354(11) 0.0342(7) Uani 1 1 d .
H18 H 0.6292 0.5081 0.3239 0.046 Uiso 1 1 calc R
C19 C 0.4218(5) 0.4180(2) 0.28055(11) 0.0366(7) Uani 1 1 d .
H19 H 0.5334 0.4063 0.2567 0.049 Uiso 1 1 calc R
C20 C 0.2601(5) 0.3317(3) 0.28094(10) 0.0336(7) Uani 1 1 d .
C21 C 0.0598(5) 0.3504(3) 0.29777(12) 0.0417(8) Uani 1 1 d .
H21 H 0.0211 0.4205 0.3075 0.056 Uiso 1 1 calc R
C22 C -0.0831(5) 0.2659(3) 0.30019(12) 0.0446(8) Uani 1 1 d .
H22 H -0.2160 0.2786 0.3124 0.059 Uiso 1 1 calc R
C23 C -0.0279(6) 0.1623(3) 0.28436(12) 0.0477(9) Uani 1 1 d .
H23 H -0.1238 0.1052 0.2857 0.064 Uiso 1 1 calc R
C24 C 0.1698(6) 0.1439(3) 0.26652(12) 0.0466(9) Uani 1 1 d .
H24 H 0.2061 0.0746 0.2554 0.062 Uiso 1 1 calc R
C25 C 0.3142(6) 0.2274(3) 0.26508(11) 0.0413(8) Uani 1 1 d .
H25 H 0.4479 0.2139 0.2535 0.055 Uiso 1 1 calc R
O1 O 0.3685(3) 0.77324(15) 0.42886(7) 0.0277(5) Uani 1 1 d .
O2 O 0.4988(3) 0.93923(16) 0.44650(8) 0.0361(5) Uani 1 1 d .
O3 O 0.3627(3) 0.57619(15) 0.39478(7) 0.0319(5) Uani 1 1 d .
O4 O 0.0264(3) 0.58200(18) 0.37091(8) 0.0426(6) Uani 1 1 d .
O5 O 0.3566(3) 0.53127(17) 0.28565(8) 0.0399(5) Uani 1 1 d .

loop_
_atom_site_aniso_label
_atom_site_aniso_U_11
_atom_site_aniso_U_22
_atom_site_aniso_U_33
_atom_site_aniso_U_23
_atom_site_aniso_U_13
_atom_site_aniso_U_12
C1 0.0283(16) 0.0251(14) 0.0289(14) -0.0019(13) 0.0031(13) 0.0027(14)
C2 0.0235(14) 0.0285(15) 0.0309(14) -0.0017(13) -0.0026(12) 0.0032(13)
C3 0.0257(15) 0.0394(17) 0.0351(15) -0.0091(14) 0.0040(14) -0.0011(14)
C4 0.0299(16) 0.0362(17) 0.0333(16) -0.0013(14) 0.0046(13) -0.0025(14)
C5 0.0184(14) 0.0300(15) 0.0339(15) -0.0027(13) 0.0043(12) -0.0004(13)
C6 0.0289(16) 0.0286(15) 0.0274(14) 0.0009(13) 0.0000(12) 0.0004(13)
C7 0.047(2) 0.0295(16) 0.054(2) -0.0065(16) -0.0093(17) 0.0101(15)
C8 0.0457(19) 0.0416(19) 0.0301(15) 0.0022(15) 0.0025(14) 0.0013(16)
C9 0.0358(18) 0.0456(18) 0.0378(17) -0.0043(16) -0.0093(14) 0.0056(16)
C10 0.0242(16) 0.0299(15) 0.0415(17) -0.0007(14) 0.0049(14) 0.0011(14)
C11 0.0348(17) 0.0221(14) 0.0351(15) -0.0060(13) 0.0014(14) 0.0029(13)
C12 0.0344(16) 0.0266(14) 0.0293(14) 0.0009(13) 0.0046(13) 0.0040(13)
C13 0.0355(18) 0.0312(16) 0.0440(18) -0.0039(15) -0.0005(15) 0.0013(14)
C14 0.0418(19) 0.0403(19) 0.051(2) -0.0056(17) -0.0054(16) 0.0018(16)
C15 0.048(2) 0.0416(19) 0.0426(18) 0.0023(16) -0.0064(16) 0.0155(17)
C16 0.053(2) 0.0262(15) 0.0416(17) 0.0044(15) 0.0009(16) 0.0057(15)
C17 0.0434(19) 0.0284(15) 0.0353(16) -0.0007(13) -0.0003(15) -0.0024(15)
C18 0.0356(17) 0.0309(15) 0.0363(16) 0.0054(14) 0.0026(14) 0.0044(14)
C19 0.0426(19) 0.0352(17) 0.0320(15) -0.0009(15) 0.0021(14) 0.0089(15)
C20 0.0398(18) 0.0334(16) 0.0275(14) -0.0003(14) -0.0039(14) 0.0050(15)
C21 0.039(2) 0.0402(19) 0.0457(18) -0.0091(16) -0.0110(15) 0.0088(15)
C22 0.042(2) 0.048(2) 0.0435(18) -0.0059(17) -0.0124(15) 0.0006(16)
C23 0.060(2) 0.0401(19) 0.0433(18) -0.0001(17) -0.0126(18) -0.0073(18)
C24 0.065(2) 0.0387(19) 0.0363(17) -0.0053(16) -0.0046(17) 0.0030(19)
C25 0.050(2) 0.0414(18) 0.0326(16) -0.0021(16) -0.0001(15) 0.0061(18)
O1 0.0236(10) 0.0251(10) 0.0346(10) -0.0018(9) -0.0022(9) 0.0027(9)
O2 0.0252(11) 0.0315(11) 0.0515(13) -0.0055(10) -0.0041(10) -0.0031(9)
O3 0.0313(11) 0.0245(10) 0.0399(11) -0.0056(9) -0.0001(9) 0.0037(9)
O4 0.0272(12) 0.0392(12) 0.0615(14) -0.0131(11) -0.0002(11) -0.0023(10)
O5 0.0465(13) 0.0349(11) 0.0384(12) 0.0075(10) -0.0021(11) 0.0052(11)

loop_
_atom_type_symbol
_atom_type_description
_atom_type_scat_dispersion_real
_atom_type_scat_dispersion_imag
_atom_type_scat_source
C C 0.0033 0.0016 'International Tables Vol C Tables 4.2.6.8 and 6.1.1.4'
H H 0.0000 0.0000 'International Tables Vol C Tables 4.2.6.8 and 6.1.1.4'
O O 0.0106 0.0060 'International Tables Vol C Tables 4.2.6.8 and 6.1.1.4'

loop_
_geom_angle_atom_site_label_1
_geom_angle_atom_site_label_2
_geom_angle_atom_site_label_3
_geom_angle
O2 C1 O1 121.7(3)
O2 C1 C2 131.1(3)
O1 C1 C2 107.2(2)
C1 C2 C7 114.2(2)
C1 C2 C6 99.9(2)
C7 C2 C6 119.4(3)
C1 C2 C3 102.5(2)
C7 C2 C3 115.6(3)
C6 C2 C3 102.7(2)
C4 C3 C2 103.6(2)
C5 C4 C3 101.6(2)
O1 C5 C10 111.4(2)
O1 C5 C4 105.1(2)
C10 C5 C4 115.6(2)
O1 C5 C6 102.2(2)
C10 C5 C6 116.6(2)
C4 C5 C6 104.3(2)
C9 C6 C8 108.9(2)
C9 C6 C2 114.3(2)
C8 C6 C2 114.1(2)
C9 C6 C5 114.9(2)
C8 C6 C5 112.5(2)
C2 C6 C5 91.4(2)
O4 C10 O3 124.5(3)
O4 C10 C5 121.7(3)
O3 C10 C5 113.9(3)
O3 C11 C12 109.5(2)
O3 C11 C18 106.7(2)
C12 C11 C18 110.9(2)
C13 C12 C17 118.5(3)
C13 C12 C11 122.6(3)
C17 C12 C11 118.8(3)
C14 C13 C12 121.2(3)
C13 C14 C15 119.8(3)
C16 C15 C14 119.5(3)
C17 C16 C15 120.3(3)
C16 C17 C12 120.6(3)
O5 C18 C19 59.58(19)
O5 C18 C11 117.7(2)
C19 C18 C11 122.0(3)
O5 C19 C20 118.4(3)
O5 C19 C18 58.80(18)
C20 C19 C18 124.7(3)
C21 C20 C25 119.2(3)
C21 C20 C19 122.4(3)
C25 C20 C19 118.4(3)
C22 C21 C20 120.6(3)
C21 C22 C23 119.9(3)
C24 C23 C22 119.7(3)
C25 C24 C23 120.7(3)
C24 C25 C20 120.0(3)
C1 O1 C5 105.9(2)
C10 O3 C11 116.4(2)
C18 O5 C19 61.61(19)

loop_
_geom_bond_atom_site_label_1
_geom_bond_atom_site_label_2
_geom_bond_distance
C1 O2 1.202(3)
C1 O1 1.368(3)
C1 C2 1.508(4)
C2 C7 1.514(4)
C2 C6 1.549(4)
C2 C3 1.560(4)
C3 C4 1.543(4)
C4 C5 1.532(4)
C5 O1 1.468(3)
C5 C10 1.492(4)
C5 C6 1.550(4)
C6 C9 1.534(4)
C6 C8 1.535(4)
C10 O4 1.205(4)
C10 O3 1.345(4)
C11 O3 1.460(3)
C11 C12 1.493(4)
C11 C18 1.509(4)
C12 C13 1.384(4)
C12 C17 1.398(4)
C13 C14 1.379(4)
C14 C15 1.393(5)
C15 C16 1.382(5)
C16 C17 1.381(4)
C18 O5 1.440(4)
C18 C19 1.481(4)
C19 O5 1.452(4)
C19 C20 1.479(4)
C20 C21 1.385(4)
C20 C25 1.390(4)
C21 C22 1.383(5)
C22 C23 1.384(5)
C23 C24 1.378(5)
C24 C25 1.378(5)
